data_1576674
loop_
_publ_author_name
'Wenger, John S.'
'Gaschik, Nina'
'Rowe, William J.'
'Crumpton, Agamemnon E.'
'van IJzendoorn, Bono'
'Mehta, Meera'

_publ_section_title
;
 Isolation of arylhalodiphosphenes: periodic trends in R-P[double bond,
 length as m-dash]P-X bonding (X = Cl, Br, I).
;
_journal_issue 15
_journal_name_full 'Chemical science'
_journal_page_first 7475
_journal_page_last 7485
_journal_paper_doi 10.1039/d6sc00723f
_journal_volume 17
_journal_year 2026
_chemical_formula_moiety 'C72 H89 I P2, 2(C4 H10 O)'
_chemical_formula_sum 'C80 H109 I O2 P2'
_chemical_formula_weight 1291.51
_space_group_crystal_system tetragonal
_space_group_IT_number 113
_space_group_name_Hall 'P -4 2ab'
_space_group_name_H-M_alt 'P -4 21 m'
_atom_sites_solution_hydrogens geom
_audit_creation_date 2026-01-14
_audit_creation_method
;
Olex2 1.5
(compiled 2024.02.16 svn.r378c4104 for OlexSys, GUI svn.r6928)
;
_audit_update_record
;
2026-01-15 deposited with the CCDC.	2026-02-18 downloaded from the CCDC.
;
_cell_angle_alpha 90
_cell_angle_beta 90
_cell_angle_gamma 90
_cell_formula_units_Z 2
_cell_length_a 17.63400(10)
_cell_length_b 17.63400(10)
_cell_length_c 11.51880(10)
_cell_measurement_reflns_used 39870
_cell_measurement_temperature 99.9(4)
_cell_measurement_theta_max 75.0290
_cell_measurement_theta_min 3.5290
_cell_volume 3581.86(4)
_computing_cell_refinement 'CrysAlisPro 1.171.43.92a (Rigaku OD, 2023)'
_computing_data_collection 'CrysAlisPro system (CCD 43.143a 64-bit (release 25-10-2024))'
_computing_data_reduction 'CrysAlisPro 1.171.43.92a (Rigaku OD, 2023)'
_computing_molecular_graphics 'Olex2 1.5 (Dolomanov et al., 2009)'
_computing_publication_material 'Olex2 1.5 (Dolomanov et al., 2009)'
_computing_structure_refinement 'SHELXL 2018/3 (Sheldrick, 2015)'
_computing_structure_solution 'SHELXT 2018/2 (Sheldrick, 2018)'
_diffrn_ambient_temperature 100.15
_diffrn_detector_area_resol_mean 10.0000
_diffrn_detector_type 'HyPix-Arc 150'
_diffrn_measured_fraction_theta_full 0.999
_diffrn_measured_fraction_theta_max 0.999
_diffrn_measurement_details
;
List of Runs (angles in degrees, time in seconds):

  # Type    Start    End  Width  t~exp~   \w     \q     \k     \f   Frames
#--------------------------------------------------------------------------
  1  \w     26.00  74.00   0.50    2.13    --   60.11-100.00 -38.00   96
  2  \w     35.00  61.00   0.50    2.13    --   73.66-100.00 -38.00   52
  3  \w     63.00  89.00   0.50    2.13    --   79.84-100.00 -38.00   52
  4  \w     62.00 106.00   0.50    2.13    --   60.11  30.00-150.00   88
  5  \w     11.00  36.00   0.50    2.13    --   60.11 -30.00  60.00   50
  6  \w     12.00  37.00   0.50    2.13    --   60.11 -30.00 150.00   50
  7  \w     37.00  63.00   0.50    2.13    --   60.11 -95.00   0.00   52
  8  \w     25.00  62.00   0.50    2.13    --   60.11 -95.00 -90.00   74
  9  \w     11.00  37.00   0.50    2.13    --   60.11 -30.00-180.00   52
 10  \w     77.00 103.00   0.50    2.13    --   60.11  30.00 120.00   52
 11  \w     11.00  37.00   0.50    2.13    --   60.11 -30.00-150.00   52
 12  \w     63.00 102.00   0.50    2.13    --   60.11  30.00  90.00   78
 13  \w     76.00 109.00   0.50    2.13    --   60.11  30.00   0.00   66
 14  \w     49.00  83.00   0.50    2.13    --   73.66 -95.00  90.00   68
 15  \w     44.00  72.00   0.50    2.13    --   73.66 -95.00  60.00   56
 16  \w     35.00  80.00   0.50    2.13    --   73.66 -95.00-150.00   90
 17  \w     34.00  75.00   0.50    2.13    --   73.66 -95.00 150.00   82
 18  \w     89.00 122.00   0.50    2.13    --   73.66  30.00 -60.00   66
 19  \w     76.00 111.00   0.50    2.13    --   73.66   0.00 -60.00   70
 20  \w     39.00  64.00   0.50    2.13    --   73.66   0.00 -60.00   50
 21  \w     42.00  67.00   0.50    2.13    --   73.66-125.00  90.00   50
 22  \w     32.00  63.00   0.50    2.13    --   73.66-125.00  30.00   62
 23  \w     68.00 101.00   0.50    2.13    --   73.66-125.00  30.00   66
 24  \w     89.00 120.00   0.50    2.13    --   73.66  30.00  30.00   62
 25  \w     78.00 122.00   0.50    2.13    --   73.66  30.00-180.00   88
 26  \w     78.00 103.00   0.50    2.13    --   73.66-125.00  90.00   50
 27  \w     76.00 117.00   0.50    2.13    --   73.66  30.00 150.00   82
 28  \w     42.00  67.00   0.50    2.13    --   79.84-125.00  60.00   50
 29  \w     62.00  88.00   0.50    2.13    --   79.84 -95.00-180.00   52
 30  \w     52.00 102.00   0.50    2.13    --   79.84-125.00   0.00  100
 31  \w     81.00 107.00   0.50    2.13    --   79.84-125.00  60.00   52
 32  \w     65.00  91.00   0.50    2.13    --   79.84 -95.00-120.00   52
 33  \w     67.00  92.00   0.50    2.13    --   79.84-125.00 -90.00   50
 34  \w     84.00 109.00   0.50    2.13    --   79.84-125.00  90.00   50
 35  \w     84.00 109.00   0.50    2.13    --   79.84-125.00-120.00   50
 36  \w     81.00 107.00   0.50    2.13    --   79.84  30.00-120.00   52
 37  \w     84.00 109.00   0.50    2.13    --   79.84-125.00 120.00   50
 38  \w     74.00 100.00   0.50    2.13    --   82.00-108.00 -50.06   52
 39  \w     42.00  96.00   0.50    2.13    --   83.00-102.00  96.51  108
 40  \w     49.00 127.00   0.50    2.13    --   83.00   9.00  33.66  156
 41  \w     73.00 109.00   0.50    2.13    --   83.00  21.00 -22.14   72
 42  \w     41.00 103.00   0.50    2.13    --   83.00-110.00-169.48  124
 43  \w     41.00 106.00   0.50    2.13    --   83.00-115.00 168.93  130
 44  \w     50.00  97.00   0.50    2.13    --   83.00-105.00-104.95   94
 45  \w     69.00 110.00   0.50    2.13    --   83.00  23.00 153.51   82
 46  \w     47.00  74.00   0.50    2.13    --   83.00 -78.00 -77.51   54
 47  \w     47.00  99.00   0.50    2.13    --   83.00-105.00  76.17  104
 48  \w    102.00 127.00   0.50    2.13    --   83.00   6.00-174.35   50
 49  \w     43.00  93.00   0.50    2.13    --   83.00 -94.00   0.71  100
 50  \w     85.00 111.00   0.50    2.13    --   83.00   0.00 -58.75   52
 51  \w     44.00  71.00   0.50    2.13    --   83.00   0.00 -58.75   54
 52  \w     48.00  73.00   0.50    2.13    --   83.00   6.00-174.35   50
 53  \w     44.00  93.00   0.50    2.13    --   83.00 -94.00  19.91   98
 54  \w     41.00  89.00   0.50    2.13    --   83.00-114.00-177.14   96
 55  \w     50.00  77.00   0.50    2.13    --   83.00-114.00 -66.21   54
 56  \w     63.00  90.00   0.50    2.13    --   83.00  22.00-108.06   54
 57  \w    107.00 132.00   0.50    2.13    --   83.00  22.00-108.06   50
 58  \w     59.00 128.00   0.50    2.13    --   83.00  21.00 -75.70  138
 59  \w     49.00  98.00   0.50    2.13    --   83.00-109.00 132.23   98
 60  \w     65.00 115.00   0.50    2.13    --   83.00  23.00 115.04  100
 61  \w     94.00 120.00   0.50    2.13    --   83.00  52.00  30.31   52
 62  \w     92.00 117.00   0.50    2.13    --   83.00  44.00-126.49   50
 63  \w     81.00 106.00   0.50    2.13    --   83.00-114.00   5.26   50
 64  \w     62.00  89.00   0.50    2.13    --   83.00   2.00-161.13   54
 65  \w     76.00 104.00   0.50    2.13    --   83.00  20.00  58.56   56
 66  \w     86.00 122.00   0.50    2.13    --   83.00   7.00  83.03   72
 67  \w     43.00 103.00   0.50    2.13    --   83.00-111.00  58.43  120
 68  \w     69.00  94.00   0.50    2.13    --   83.00  23.00 169.47   50
 69  \w     54.00  80.00   0.50    2.13    --   83.00-115.00 -82.38   52
 70  \w     47.00  89.00   0.50    2.13    --   83.00-103.00  -9.33   84
 71  \w     93.00 118.50   0.50    2.13    --   83.00  45.00 -40.05   51
;
_diffrn_measurement_device 'four-circle diffractometer'
_diffrn_measurement_device_type 'XtaLAB Synergy R, DW system, HyPix-Arc 150'
_diffrn_measurement_method '\w scans'
_diffrn_radiation_type CuK\a
_diffrn_radiation_wavelength 1.54184
_diffrn_reflns_av_R_equivalents 0.0486
_diffrn_reflns_av_unetI/netI 0.0150
_diffrn_reflns_Laue_measured_fraction_full 0.999
_diffrn_reflns_Laue_measured_fraction_max 0.999
_diffrn_reflns_limit_h_max 22
_diffrn_reflns_limit_h_min -20
_diffrn_reflns_limit_k_max 21
_diffrn_reflns_limit_k_min -22
_diffrn_reflns_limit_l_max 14
_diffrn_reflns_limit_l_min -14
_diffrn_reflns_number 73101
_diffrn_reflns_point_group_measured_fraction_full 1.000
_diffrn_reflns_point_group_measured_fraction_max 0.999
_diffrn_reflns_theta_full 67.684
_diffrn_reflns_theta_max 75.941
_diffrn_reflns_theta_min 3.545
_exptl_absorpt_coefficient_mu 4.262
_exptl_absorpt_correction_T_max 0.980
_exptl_absorpt_correction_T_min 0.727
_exptl_absorpt_correction_type gaussian
_exptl_absorpt_process_details
;
CrysAlisPro 1.171.43.92a (Rigaku Oxford Diffraction, 2023)
Numerical absorption correction based on gaussian integration over
a multifaceted crystal model
Empirical absorption correction using spherical harmonics,
implemented in SCALE3 ABSPACK scaling algorithm.
;
_exptl_crystal_density_diffrn 1.197
_exptl_crystal_description block
_exptl_crystal_F_000 1376
_exptl_crystal_size_max 0.091
_exptl_crystal_size_mid 0.075
_exptl_crystal_size_min 0.047
_refine_diff_density_max 0.496
_refine_diff_density_min -0.686
_refine_diff_density_rms 0.058
_refine_ls_abs_structure_details
;
 Flack x determined using 1556 quotients [(I+)-(I-)]/[(I+)+(I-)]
 (Parsons, Flack and Wagner, Acta Cryst. B69 (2013) 249-259).
;
_refine_ls_abs_structure_Flack 0.003(5)
_refine_ls_extinction_method none
_refine_ls_goodness_of_fit_ref 1.064
_refine_ls_hydrogen_treatment constr
_refine_ls_matrix_type full
_refine_ls_number_parameters 326
_refine_ls_number_reflns 3923
_refine_ls_number_restraints 267
_refine_ls_restrained_S_all 1.111
_refine_ls_R_factor_all 0.0580
_refine_ls_R_factor_gt 0.0568
_refine_ls_shift/su_max 0.000
_refine_ls_shift/su_mean 0.000
_refine_ls_structure_factor_coef Fsqd
_refine_ls_weighting_details 'w=1/[\s^2^(Fo^2^)+(0.1054P)^2^+1.5833P] where P=(Fo^2^+2Fc^2^)/3'
_refine_ls_weighting_scheme calc
_refine_ls_wR_factor_gt 0.1635
_refine_ls_wR_factor_ref 0.1647
_reflns_Friedel_coverage 0.794
_reflns_Friedel_fraction_full 1.000
_reflns_Friedel_fraction_max 0.998
_reflns_number_gt 3788
_reflns_number_total 3923
_reflns_threshold_expression 'I > 2\s(I)'
_cod_data_source_file d6sc00723f3.cif
_cod_data_source_block compound_10
_cod_depositor_comments 'Adding full bibliography for 1576673--1576682.cif.'
_cod_original_cell_volume 3581.86(5)
_cod_database_code 1576674
_shelx_shelxl_version_number 2018/3
_shelx_space_group_comment
;
The symmetry employed for this shelxl refinement is uniquely defined
by the following loop, which should always be used as a source of
symmetry information in preference to the above space-group names.
They are only intended as comments.
;
_shelx_estimated_absorpt_t_max 0.825
_shelx_estimated_absorpt_t_min 0.698
_olex2_refinement_description
;
1. Fixed Uiso
 At 1.2 times of:
  All C(H) groups, All C(H,H) groups
 At 1.5 times of:
  All C(H,H,H) groups
2. Restrained distances
 C26A-C25A
 1.48 with sigma of 0.02
 C24A-C23A
 1.5 with sigma of 0.02
 O1A-C25A
 1.41 with sigma of 0.02
 C26B-C25B
 1.48 with sigma of 0.02
 O1A-C24A
 1.42 with sigma of 0.02
 C24B-C23B
 1.5 with sigma of 0.02
 O1B-C25B
 1.41 with sigma of 0.02
 O1B-C24B
 1.42 with sigma of 0.02
 O1A-C26A = O1A-C23A
 2.37 with sigma of 0.04
 O1B-C26B = O1B-C23B
 2.37 with sigma of 0.04
 P1A-P2A \\sim P1B-P2B
 with sigma of 0.02
 P1A-C1 \\sim P1B-C1
 with sigma of 0.02
 P2A-C1 \\sim P2B-C1
 with sigma of 0.04
 P2A-I1A \\sim P2B-I1B
 with sigma of 0.02
 C26A-C25A \\sim C24A-C23A
 with sigma of 0.02
 C5-C8A \\sim C5-C8B
 with sigma of 0.02
 C26A-O1A \\sim O1A-C23A
 with sigma of 0.04
 C26B-C25B \\sim C24B-C23B
 with sigma of 0.02
 C26B-O1B \\sim O1B-C23B
 with sigma of 0.04
 O1A-C25A \\sim O1A-C24A
 with sigma of 0.02
 O1A-C23A \\sim O1B-C23B
 with sigma of 0.02
 O1B-C25B \\sim O1B-C24B
 with sigma of 0.02
 C24A-C25A \\sim C24B-C25B
 with sigma of 0.02
 O1A-C25A \\sim O1B-C25B
 with sigma of 0.02
3. Uiso/Uaniso restraints and constraints
O1A \\sim C26A \\sim C25A \\sim C24A \\sim C23A: within 2A with sigma of 0.04
and sigma for terminal atoms of 0.08 within 2A
C1 \\sim P1B \\sim P1A \\sim P2B \\sim P2A \\sim I1B \\sim I1A: within 2A with
sigma of 0.01 and sigma for terminal atoms of 0.02 within 2A
O1B \\sim C26B \\sim C25B \\sim C24B \\sim C23B: within 2A with sigma of 0.04
and sigma for terminal atoms of 0.08 within 2A
C23A \\sim C24A \\sim O1A \\sim C25A \\sim C26A \\sim C23B \\sim C24B \\sim O1B
\\sim C25B \\sim C26B: within 2A with sigma of 0.04 and sigma for terminal
atoms of 0.08 within 2A
C26B \\sim C26A \\sim C25A \\sim C25B: within 2A with sigma of 0.01 and sigma
for terminal atoms of 0.02 within 2A
4. Rigid body (RIGU) restrains
 C1, P1B, P1A, P2B, P2A, I1B, I1A
 with sigma for 1-2 distances of 0.001 and sigma for 1-3 distances of 0.001
 O1A, C26A, C25A, C24A, C23A
 with sigma for 1-2 distances of 0.004 and sigma for 1-3 distances of 0.004
 O1B, C26B, C25B, C24B, C23B
 with sigma for 1-2 distances of 0.004 and sigma for 1-3 distances of 0.004
 C23A, C24A, O1A, C25A, C26A, C23B, C24B, O1B, C25B, C26B
 with sigma for 1-2 distances of 0.004 and sigma for 1-3 distances of 0.004
5. Others
 Sof(I1A)=Sof(P1A)=Sof(P2A)=0.25*(1-FVAR(2))
 Sof(P1B)=Sof(P2B)=Sof(I1B)=0.25*FVAR(2)
 Sof(O1B)=Sof(C26B)=Sof(H26D)=Sof(H26E)=Sof(H26F)=Sof(C25B)=Sof(H25C)=
 Sof(H25D)=Sof(C24B)=Sof(H24C)=Sof(H24D)=Sof(C23B)=Sof(H23D)=Sof(H23E)=
 Sof(H23F)=0.5*(1-FVAR(3))
 Sof(O1A)=Sof(C26A)=Sof(H26A)=Sof(H26B)=Sof(H26C)=Sof(C25A)=Sof(H25A)=
 Sof(H25B)=Sof(C24A)=Sof(H24A)=Sof(H24B)=Sof(C23A)=Sof(H23A)=Sof(H23B)=
 Sof(H23C)=0.5*FVAR(3)
 Fixed Sof: H4A(0.5) H4B(0.5) C5(0.5) C8A(0.5) H8AA(0.5) H8AB(0.5) H8AC(0.5)
 C8B(0.5) H8BA(0.5) H8BB(0.5) H8BC(0.5)
6.a Secondary CH2 refined with riding coordinates:
 C4(H4A,H4B), C13(H13A,H13B), C14(H14A,H14B), C25A(H25A,H25B), C24A(H24A,H24B),
  C25B(H25C,H25D), C24B(H24C,H24D)
6.b Me refined with riding coordinates:
 C26A(H26A,H26B,H26C), C23A(H23A,H23B,H23C), C26B(H26D,H26E,H26F), C23B(H23D,
 H23E,H23F)
6.c Aromatic/amide H refined with riding coordinates:
 C7(H7), C10(H10), C17(H17)
6.d Fitted hexagon refined as free rotating group:
 C9(C10,C11,C16,C17,C18)
6.e Idealised Me refined as rotating group:
 C19(H19A,H19B,H19C), C20(H20A,H20B,H20C), C21(H21A,H21B,H21C), C22(H22A,H22B,
 H22C), C8A(H8AA,H8AB,H8AC), C8B(H8BA,H8BB,H8BC)
;
_olex2_submission_special_instructions 'No special instructions were received'
_oxdiff_exptl_absorpt_empirical_details
;
Empirical correction (ABSPACK) includes:
- Absorption correction using spherical harmonics
- Frame scaling
- Detector area scaling
;

loop_
_space_group_symop_operation_xyz
'x, y, z'
'-x, -y, z'
'y, -x, -z'
'-y, x, -z'
'-x+1/2, y+1/2, -z'
'x+1/2, -y+1/2, -z'
'-y+1/2, -x+1/2, z'
'y+1/2, x+1/2, z'

loop_
_atom_site_label
_atom_site_type_symbol
_atom_site_fract_x
_atom_site_fract_y
_atom_site_fract_z
_atom_site_U_iso_or_equiv
_atom_site_adp_type
_atom_site_occupancy
_atom_site_site_symmetry_order
_atom_site_calc_flag
_atom_site_refinement_flags_posn
_atom_site_refinement_flags_adp
_atom_site_refinement_flags_occupancy
_atom_site_disorder_assembly
_atom_site_disorder_group
I1A I -0.0426(3) 0.4575(4) 0.91640(12) 0.0751(10) Uani 0.1492(10) 1 d D U P A -1
P1A P 0.0123(11) 0.5234(11) 0.6580(7) 0.041(3) Uani 0.1492(10) 1 d D U P A -1
P2A P -0.056(2) 0.450(2) 0.7052(6) 0.047(3) Uani 0.1492(10) 1 d D U P A -1
C1 C 0.000000 0.500000 0.5014(6) 0.0313(12) Uani 1 4 d DS TU P . .
C2 C 0.04856(17) 0.45144(17) 0.4388(4) 0.0269(8) Uani 1 2 d S T P A .
C3 C 0.10625(17) 0.39375(17) 0.4840(4) 0.0286(9) Uani 1 2 d S T P . .
C4 C 0.1392(2) 0.3608(2) 0.3688(5) 0.0430(12) Uani 1 2 d S T P A .
H4A H 0.192224 0.378179 0.359090 0.052 Uiso 0.5 1 calc R U P . .
H4B H 0.139584 0.304700 0.373073 0.052 Uiso 0.5 1 calc R U P . .
C5 C 0.0932(4) 0.3854(4) 0.2662(6) 0.037(3) Uani 0.5 1 d D . P A -1
C6 C 0.0479(2) 0.4521(2) 0.3195(5) 0.0505(14) Uani 1 2 d S T P . .
C7 C 0.000000 0.500000 0.2585(8) 0.097(5) Uani 1 4 d S T P A .
H7 H 0.000001 0.499999 0.176000 0.116 Uiso 1 4 calc R U P . .
C9 C 0.16947(10) 0.42520(12) 0.56285(16) 0.0296(6) Uani 1 1 d G . . . .
C10 C 0.21778(11) 0.48630(11) 0.54431(15) 0.0297(6) Uani 1 1 d G . . . .
H10 H 0.213558 0.515442 0.475245 0.036 Uiso 1 1 calc R U . . .
C11 C 0.27226(10) 0.50475(10) 0.62681(18) 0.0312(7) Uani 1 1 d G . . . .
C16 C 0.27844(11) 0.46211(12) 0.72786(16) 0.0335(7) Uani 1 1 d G . . . .
C17 C 0.23013(12) 0.40101(12) 0.74640(16) 0.0369(7) Uani 1 1 d G . . . .
H17 H 0.234348 0.371867 0.815466 0.044 Uiso 1 1 calc R U . . .
C18 C 0.17564(11) 0.38256(10) 0.66390(19) 0.0336(7) Uani 1 1 d G . . . .
C12 C 0.32462(18) 0.57319(19) 0.6011(3) 0.0347(7) Uani 1 1 d . . . . .
C13 C 0.39121(19) 0.5753(2) 0.6868(3) 0.0392(8) Uani 1 1 d . . . . .
H13A H 0.428611 0.536031 0.664579 0.047 Uiso 1 1 calc R U . . .
H13B H 0.416534 0.625285 0.681407 0.047 Uiso 1 1 calc R U . . .
C14 C 0.3666(2) 0.5620(2) 0.8113(4) 0.0436(9) Uani 1 1 d . . . . .
H14A H 0.327741 0.600006 0.832774 0.052 Uiso 1 1 calc R U . . .
H14B H 0.410638 0.568835 0.863417 0.052 Uiso 1 1 calc R U . . .
C15 C 0.33379(19) 0.4820(2) 0.8284(3) 0.0380(8) Uani 1 1 d . . . . .
C19 C 0.3575(2) 0.5705(2) 0.4788(3) 0.0393(8) Uani 1 1 d . . . . .
H19A H 0.388287 0.524625 0.469900 0.059 Uiso 1 1 calc R U . . .
H19B H 0.389160 0.615333 0.465760 0.059 Uiso 1 1 calc R U . . .
H19C H 0.316032 0.569787 0.422084 0.059 Uiso 1 1 calc R U . . .
C20 C 0.2773(2) 0.6454(2) 0.6117(5) 0.0502(10) Uani 1 1 d . . . . .
H20A H 0.234740 0.643155 0.557178 0.075 Uiso 1 1 calc R U . . .
H20B H 0.309014 0.689501 0.593773 0.075 Uiso 1 1 calc R U . . .
H20C H 0.257852 0.649835 0.691140 0.075 Uiso 1 1 calc R U . . .
C21 C 0.3981(2) 0.4231(2) 0.8315(4) 0.0465(9) Uani 1 1 d . . . . .
H21A H 0.376588 0.372563 0.844880 0.070 Uiso 1 1 calc R U . . .
H21B H 0.433324 0.435559 0.894454 0.070 Uiso 1 1 calc R U . . .
H21C H 0.425188 0.423568 0.757304 0.070 Uiso 1 1 calc R U . . .
C22 C 0.2926(2) 0.4810(3) 0.9461(4) 0.0504(10) Uani 1 1 d . . . . .
H22A H 0.246809 0.512342 0.941337 0.076 Uiso 1 1 calc R U . . .
H22B H 0.326240 0.501131 1.006309 0.076 Uiso 1 1 calc R U . . .
H22C H 0.278410 0.428750 0.965535 0.076 Uiso 1 1 calc R U . . .
P1B P 0.036(2) 0.530(2) 0.6466(12) 0.051(4) Uani 0.1008(10) 1 d D U P A -2
P2B P 0.0022(9) 0.5181(10) 0.7924(10) 0.067(4) Uani 0.1008(10) 1 d D U P A -2
I1B I -0.0778(7) 0.4170(6) 0.7568(3) 0.0764(18) Uani 0.1008(10) 1 d D U P A -2
C8A C 0.0513(5) 0.3151(5) 0.2234(8) 0.052(2) Uani 0.5 1 d D . P A -1
H8AA H 0.087918 0.278350 0.193032 0.077 Uiso 0.5 1 calc R U P A -1
H8AB H 0.015830 0.329534 0.161676 0.077 Uiso 0.5 1 calc R U P A -1
H8AC H 0.023118 0.292342 0.287913 0.077 Uiso 0.5 1 calc R U P A -1
C8B C 0.1378(6) 0.4194(6) 0.1655(8) 0.059(2) Uani 0.5 1 d D . P A -1
H8BA H 0.165172 0.464536 0.192289 0.089 Uiso 0.5 1 calc R U P A -1
H8BB H 0.102815 0.433640 0.103114 0.089 Uiso 0.5 1 calc R U P A -1
H8BC H 0.174199 0.381968 0.136311 0.089 Uiso 0.5 1 calc R U P A -1
O1A O 0.284(3) 0.219(3) 0.8710(12) 0.097(5) Uani 0.382(6) 1 d D U P B -2
C26A C 0.255(2) 0.2570(19) 1.0554(12) 0.076(7) Uani 0.382(6) 1 d D U P B -2
H26A H 0.253894 0.242735 1.137585 0.114 Uiso 0.382(6) 1 calc R U P B -2
H26B H 0.288767 0.300893 1.045255 0.114 Uiso 0.382(6) 1 calc R U P B -2
H26C H 0.204037 0.270097 1.029317 0.114 Uiso 0.382(6) 1 calc R U P B -2
C25A C 0.2834(9) 0.1945(8) 0.9880(14) 0.085(5) Uani 0.382(6) 1 d D U P B -2
H25A H 0.335297 0.180624 1.013206 0.102 Uiso 0.382(6) 1 calc R U P B -2
H25B H 0.250142 0.149673 0.997189 0.102 Uiso 0.382(6) 1 calc R U P B -2
C24A C 0.3441(11) 0.1800(12) 0.8136(16) 0.102(7) Uani 0.382(6) 1 d D U P B -2
H24A H 0.357232 0.133000 0.856216 0.122 Uiso 0.382(6) 1 calc R U P B -2
H24B H 0.389787 0.212525 0.809615 0.122 Uiso 0.382(6) 1 calc R U P B -2
C23A C 0.3179(14) 0.1621(16) 0.6991(15) 0.103(9) Uani 0.382(6) 1 d D U P B -2
H23A H 0.357821 0.135116 0.656667 0.155 Uiso 0.382(6) 1 calc R U P B -2
H23B H 0.272729 0.129840 0.704286 0.155 Uiso 0.382(6) 1 calc R U P B -2
H23C H 0.305138 0.209007 0.657894 0.155 Uiso 0.382(6) 1 calc R U P B -2
O1B O 0.291(6) 0.200(7) 0.863(3) 0.080(10) Uani 0.118(6) 1 d D U P B -1
C26B C 0.343(4) 0.172(4) 1.043(3) 0.100(10) Uani 0.118(6) 1 d D U P B -1
H26D H 0.381380 0.142674 1.085385 0.151 Uiso 0.118(6) 1 calc R U P B -1
H26E H 0.351370 0.226255 1.056758 0.151 Uiso 0.118(6) 1 calc R U P B -1
H26F H 0.292390 0.157947 1.071387 0.151 Uiso 0.118(6) 1 calc R U P B -1
C25B C 0.349(7) 0.155(7) 0.916(3) 0.088(7) Uani 0.118(6) 1 d D U P B -1
H25C H 0.399335 0.169606 0.886164 0.105 Uiso 0.118(6) 1 calc R U P B -1
H25D H 0.340008 0.100896 0.900879 0.105 Uiso 0.118(6) 1 calc R U P B -1
C24B C 0.294(2) 0.185(3) 0.741(3) 0.071(11) Uani 0.118(6) 1 d D U P B -1
H24C H 0.281523 0.231600 0.696569 0.085 Uiso 0.118(6) 1 calc R U P B -1
H24D H 0.257829 0.144738 0.720049 0.085 Uiso 0.118(6) 1 calc R U P B -1
C23B C 0.374(3) 0.161(3) 0.719(4) 0.067(15) Uani 0.118(6) 1 d D U P B -1
H23D H 0.380156 0.149683 0.635917 0.101 Uiso 0.118(6) 1 calc R U P B -1
H23E H 0.408784 0.201704 0.740985 0.101 Uiso 0.118(6) 1 calc R U P B -1
H23F H 0.385240 0.115393 0.764315 0.101 Uiso 0.118(6) 1 calc R U P B -1

loop_
_atom_site_aniso_label
_atom_site_aniso_U_11
_atom_site_aniso_U_22
_atom_site_aniso_U_33
_atom_site_aniso_U_23
_atom_site_aniso_U_13
_atom_site_aniso_U_12
I1A 0.062(2) 0.131(4) 0.0319(7) -0.002(3) 0.0046(19) 0.0142(10)
P1A 0.050(7) 0.031(4) 0.041(3) 0.000(3) -0.011(3) -0.008(5)
P2A 0.052(7) 0.048(7) 0.040(3) 0.013(5) -0.001(5) -0.005(5)
C1 0.0322(18) 0.0322(18) 0.030(3) 0.000 0.000 0.002(2)
C2 0.0241(11) 0.0241(11) 0.032(2) -0.0007(12) 0.0007(12) -0.0022(16)
C3 0.0255(12) 0.0255(12) 0.035(2) 0.0003(12) -0.0003(12) 0.0005(16)
C4 0.0424(17) 0.0424(17) 0.044(3) -0.0044(14) 0.0044(14) 0.017(2)
C5 0.039(5) 0.041(5) 0.032(3) -0.002(2) 0.009(3) 0.004(5)
C6 0.059(2) 0.059(2) 0.033(2) -0.0010(14) 0.0010(14) 0.031(3)
C7 0.132(8) 0.132(8) 0.027(4) 0.000 0.000 0.100(10)
C9 0.0232(13) 0.0287(14) 0.0368(16) 0.0002(12) 0.0009(12) 0.0001(12)
C10 0.0254(13) 0.0268(14) 0.0370(16) 0.0022(12) 0.0037(12) 0.0024(11)
C11 0.0226(13) 0.0285(14) 0.0424(17) -0.0020(13) 0.0028(12) 0.0014(11)
C16 0.0270(14) 0.0347(16) 0.0387(16) -0.0014(14) 0.0003(13) -0.0004(12)
C17 0.0347(17) 0.0380(17) 0.0380(17) 0.0050(14) -0.0047(13) -0.0074(14)
C18 0.0290(15) 0.0322(16) 0.0396(18) 0.0013(13) -0.0021(13) -0.0053(13)
C12 0.0270(14) 0.0282(15) 0.0488(19) -0.0001(13) 0.0029(13) -0.0007(13)
C13 0.0310(16) 0.0376(17) 0.049(2) 0.0009(15) 0.0012(14) -0.0091(13)
C14 0.0379(18) 0.045(2) 0.048(2) -0.0048(16) -0.0026(15) -0.0113(15)
C15 0.0318(16) 0.0430(19) 0.0393(18) -0.0015(14) -0.0023(14) -0.0063(14)
C19 0.0357(17) 0.0376(17) 0.0447(19) 0.0045(15) 0.0015(14) -0.0079(14)
C20 0.042(2) 0.0281(17) 0.080(3) -0.0058(18) 0.0003(19) 0.0009(15)
C21 0.0384(18) 0.053(2) 0.048(2) 0.0042(18) -0.0112(16) 0.0001(16)
C22 0.044(2) 0.066(3) 0.041(2) -0.0047(18) 0.0004(16) -0.0153(19)
P1B 0.053(8) 0.046(7) 0.053(4) -0.007(5) -0.019(5) 0.023(7)
P2B 0.054(7) 0.072(8) 0.076(4) 0.005(5) -0.001(4) 0.004(7)
I1B 0.108(7) 0.063(4) 0.0581(17) 0.008(3) 0.031(4) 0.0358(19)
C8A 0.047(4) 0.060(5) 0.048(4) -0.027(4) -0.001(4) 0.005(4)
C8B 0.059(5) 0.072(6) 0.047(5) 0.014(4) 0.023(4) 0.016(4)
O1A 0.105(19) 0.067(14) 0.120(7) -0.023(12) 0.035(14) -0.023(6)
C26A 0.070(11) 0.086(15) 0.072(7) 0.015(7) -0.018(7) -0.037(11)
C25A 0.069(9) 0.063(8) 0.124(8) 0.032(6) -0.013(7) -0.013(8)
C24A 0.098(13) 0.104(14) 0.104(10) -0.025(10) 0.001(9) -0.017(12)
C23A 0.102(18) 0.13(2) 0.078(9) -0.003(11) 0.002(9) -0.054(19)
O1B 0.07(2) 0.06(2) 0.104(13) -0.017(17) 0.020(15) -0.002(16)
C26B 0.09(2) 0.09(2) 0.121(14) 0.014(16) -0.003(16) -0.04(2)
C25B 0.075(13) 0.071(13) 0.117(12) 0.022(12) -0.007(12) -0.025(11)
C24B 0.06(2) 0.06(2) 0.093(15) -0.007(17) 0.002(16) 0.013(19)
C23B 0.08(3) 0.08(3) 0.051(19) 0.028(18) 0.018(17) 0.04(2)

loop_
_atom_type_symbol
_atom_type_description
_atom_type_scat_dispersion_real
_atom_type_scat_dispersion_imag
_atom_type_scat_source
C C 0.0181 0.0091 'International Tables Vol C Tables 4.2.6.8 and 6.1.1.4'
H H 0.0000 0.0000 'International Tables Vol C Tables 4.2.6.8 and 6.1.1.4'
I I -0.3257 6.8362 'International Tables Vol C Tables 4.2.6.8 and 6.1.1.4'
O O 0.0492 0.0322 'International Tables Vol C Tables 4.2.6.8 and 6.1.1.4'
P P 0.2955 0.4335 'International Tables Vol C Tables 4.2.6.8 and 6.1.1.4'

loop_
_exptl_crystal_face_index_h
_exptl_crystal_face_index_k
_exptl_crystal_face_index_l
_exptl_crystal_face_perp_dist
-2 1 1 0.0356
2 1 1 0.0436
0 1 -1 0.0431
1 1 0 0.0471
0 -1 1 0.0254
0 0 1 0.0186
0 0 -1 0.0284
2 1 0 0.0446
-2 -1 0 0.0302
1 -2 0 0.0360
-1 2 0 0.0550
-1 2 -1 0.0425
-2 0 -1 0.0430
0 -1 0 0.0347
2 -1 -1 0.0471
0 1 2 0.0270

loop_
_geom_angle_atom_site_label_1
_geom_angle_atom_site_label_2
_geom_angle_atom_site_label_3
_geom_angle
_geom_angle_site_symmetry_1
_geom_angle_site_symmetry_3
_geom_angle_publ_flag
P2A P1A C1 93.0(5) . . ?
P1A P2A I1A 100.8(4) . . ?
C2 C1 P1A 115.6(9) 2_565 . ?
C2 C1 P1A 124.0(9) . . ?
C2 C1 C2 118.5(6) . 2_565 ?
C2 C1 P1B 119.5(17) 2_565 . ?
C2 C1 P1B 115.1(17) . . ?
C1 C2 C3 129.4(4) . . ?
C6 C2 C1 120.1(5) . . ?
C6 C2 C3 110.6(4) . . ?
C2 C3 C4 101.9(4) . . ?
C2 C3 C9 116.2(2) . 7 ?
C2 C3 C9 116.2(2) . . ?
C9 C3 C4 111.4(2) 7 . ?
C9 C3 C4 111.4(2) . . ?
C9 C3 C9 100.0(3) . 7 ?
C3 C4 H4A 109.40(8) . 7 ?
C3 C4 H4A 109.4 . . ?
C3 C4 H4B 109.41(17) . 7 ?
C3 C4 H4B 109.4 . . ?
H4A C4 H4A 124.9 . 7 ?
H4A C4 H4B 20.7 . 7 ?
H4A C4 H4B 108.0 . . ?
H4A C4 H4B 108.0 7 7 ?
H4B C4 H4A 20.7 . 7 ?
H4B C4 H4B 89.1 . 7 ?
C5 C4 C3 111.1(4) . . ?
C5 C4 H4A 109.4 . . ?
C5 C4 H4A 91.0(3) . 7 ?
C5 C4 H4B 109.4 . . ?
C5 C4 H4B 125.6(3) . 7 ?
C4 C5 C6 100.8(5) . . ?
C4 C5 C8A 106.4(6) . . ?
C4 C5 C8B 115.8(6) . . ?
C8A C5 C6 119.7(6) . . ?
C8B C5 C6 105.6(6) . . ?
C8B C5 C8A 108.9(8) . . ?
C2 C6 C5 112.7(5) . . ?
C2 C6 C7 121.2(5) . . ?
C7 C6 C5 125.2(6) . . ?
C6 C7 C6 119.0(8) . 2_565 ?
C6 C7 H7 120.5 . . ?
C6 C7 H7 120.5 2_565 . ?
C10 C9 C3 129.17(18) . . ?
C10 C9 C18 120.0 . . ?
C18 C9 C3 110.83(18) . . ?
C9 C10 H10 120.0 . . ?
C9 C10 C11 120.0 . . ?
C11 C10 H10 120.0 . . ?
C10 C11 C16 120.0 . . ?
C10 C11 C12 117.63(19) . . ?
C16 C11 C12 122.37(19) . . ?
C11 C16 C15 123.43(18) . . ?
C17 C16 C11 120.0 . . ?
C17 C16 C15 116.44(18) . . ?
C16 C17 H17 120.0 . . ?
C16 C17 C18 120.0 . . ?
C18 C17 H17 120.0 . . ?
C9 C18 C18 109.1 . 7 ?
C17 C18 C9 120.0 . . ?
C17 C18 C18 130.9 . 7 ?
C13 C12 C11 110.6(3) . . ?
C19 C12 C11 112.3(3) . . ?
C19 C12 C13 107.7(3) . . ?
C19 C12 C20 107.9(3) . . ?
C20 C12 C11 108.0(3) . . ?
C20 C12 C13 110.2(3) . . ?
C12 C13 H13A 109.1 . . ?
C12 C13 H13B 109.1 . . ?
H13A C13 H13B 107.8 . . ?
C14 C13 C12 112.7(3) . . ?
C14 C13 H13A 109.1 . . ?
C14 C13 H13B 109.1 . . ?
C13 C14 H14A 109.3 . . ?
C13 C14 H14B 109.3 . . ?
C13 C14 C15 111.8(3) . . ?
H14A C14 H14B 107.9 . . ?
C15 C14 H14A 109.3 . . ?
C15 C14 H14B 109.3 . . ?
C14 C15 C16 110.3(3) . . ?
C14 C15 C21 110.2(3) . . ?
C14 C15 C22 107.6(3) . . ?
C21 C15 C16 109.1(3) . . ?
C21 C15 C22 108.6(3) . . ?
C22 C15 C16 110.9(3) . . ?
C12 C19 H19A 109.5 . . ?
C12 C19 H19B 109.5 . . ?
C12 C19 H19C 109.5 . . ?
H19A C19 H19B 109.5 . . ?
H19A C19 H19C 109.5 . . ?
H19B C19 H19C 109.5 . . ?
C12 C20 H20A 109.5 . . ?
C12 C20 H20B 109.5 . . ?
C12 C20 H20C 109.5 . . ?
H20A C20 H20B 109.5 . . ?
H20A C20 H20C 109.5 . . ?
H20B C20 H20C 109.5 . . ?
C15 C21 H21A 109.5 . . ?
C15 C21 H21B 109.5 . . ?
C15 C21 H21C 109.5 . . ?
H21A C21 H21B 109.5 . . ?
H21A C21 H21C 109.5 . . ?
H21B C21 H21C 109.5 . . ?
C15 C22 H22A 109.5 . . ?
C15 C22 H22B 109.5 . . ?
C15 C22 H22C 109.5 . . ?
H22A C22 H22B 109.5 . . ?
H22A C22 H22C 109.5 . . ?
H22B C22 H22C 109.5 . . ?
P2B P1B C1 133.9(13) . . ?
P1B P2B I1B 97.3(8) . . ?
C5 C8A H8AA 109.5 . . ?
C5 C8A H8AB 109.5 . . ?
C5 C8A H8AC 109.5 . . ?
H8AA C8A H8AB 109.5 . . ?
H8AA C8A H8AC 109.5 . . ?
H8AB C8A H8AC 109.5 . . ?
C5 C8B H8BA 109.5 . . ?
C5 C8B H8BB 109.5 . . ?
C5 C8B H8BC 109.5 . . ?
H8BA C8B H8BB 109.5 . . ?
H8BA C8B H8BC 109.5 . . ?
H8BB C8B H8BC 109.5 . . ?
C25A O1A C24A 107.4(15) . . ?
H26A C26A H26B 109.5 . . ?
H26A C26A H26C 109.5 . . ?
H26B C26A H26C 109.5 . . ?
C25A C26A H26A 109.5 . . ?
C25A C26A H26B 109.5 . . ?
C25A C26A H26C 109.5 . . ?
O1A C25A C26A 106.4(14) . . ?
O1A C25A H25A 110.4 . . ?
O1A C25A H25B 110.4 . . ?
C26A C25A H25A 110.4 . . ?
C26A C25A H25B 110.4 . . ?
H25A C25A H25B 108.6 . . ?
O1A C24A H24A 110.3 . . ?
O1A C24A H24B 110.3 . . ?
O1A C24A C23A 107.0(17) . . ?
H24A C24A H24B 108.6 . . ?
C23A C24A H24A 110.3 . . ?
C23A C24A H24B 110.3 . . ?
C24A C23A H23A 109.5 . . ?
C24A C23A H23B 109.5 . . ?
C24A C23A H23C 109.5 . . ?
H23A C23A H23B 109.5 . . ?
H23A C23A H23C 109.5 . . ?
H23B C23A H23C 109.5 . . ?
C25B O1B C24B 107(2) . . ?
H26D C26B H26E 109.5 . . ?
H26D C26B H26F 109.5 . . ?
H26E C26B H26F 109.5 . . ?
C25B C26B H26D 109.5 . . ?
C25B C26B H26E 109.5 . . ?
C25B C26B H26F 109.5 . . ?
O1B C25B C26B 105(3) . . ?
O1B C25B H25C 110.7 . . ?
O1B C25B H25D 110.7 . . ?
C26B C25B H25C 110.7 . . ?
C26B C25B H25D 110.7 . . ?
H25C C25B H25D 108.8 . . ?
O1B C24B H24C 110.8 . . ?
O1B C24B H24D 110.8 . . ?
O1B C24B C23B 105(2) . . ?
H24C C24B H24D 108.9 . . ?
C23B C24B H24C 110.8 . . ?
C23B C24B H24D 110.8 . . ?
C24B C23B H23D 109.5 . . ?
C24B C23B H23E 109.5 . . ?
C24B C23B H23F 109.5 . . ?
H23D C23B H23E 109.5 . . ?
H23D C23B H23F 109.5 . . ?
H23E C23B H23F 109.5 . . ?

loop_
_geom_bond_atom_site_label_1
_geom_bond_atom_site_label_2
_geom_bond_distance
_geom_bond_site_symmetry_2
_geom_bond_publ_flag
I1A P2A 2.448(7) . ?
P1A P2A 1.857(11) . ?
P1A C1 1.864(11) . ?
C1 C2 1.409(5) 2_565 ?
C1 C2 1.409(5) . ?
C1 P1B 1.866(16) . ?
C2 C3 1.530(6) . ?
C2 C6 1.374(7) . ?
C3 C4 1.561(7) . ?
C3 C9 1.541(3) 7 ?
C3 C9 1.541(3) . ?
C4 H4A 0.9900 7 ?
C4 H4A 0.9900 . ?
C4 H4B 0.9900 . ?
C4 H4B 0.9899 7 ?
C4 C5 1.498(9) . ?
C5 C6 1.549(8) . ?
C5 C8A 1.525(10) . ?
C5 C8B 1.525(10) . ?
C6 C7 1.386(7) . ?
C7 H7 0.9500 . ?
C9 C10 1.3900 . ?
C9 C18 1.3900 . ?
C10 H10 0.9500 . ?
C10 C11 1.3900 . ?
C11 C16 1.3900 . ?
C11 C12 1.548(3) . ?
C16 C17 1.3900 . ?
C16 C15 1.555(4) . ?
C17 H17 0.9500 . ?
C17 C18 1.3900 . ?
C18 C18 1.451(3) 7 ?
C12 C13 1.535(5) . ?
C12 C19 1.523(5) . ?
C12 C20 1.527(5) . ?
C13 H13A 0.9900 . ?
C13 H13B 0.9900 . ?
C13 C14 1.517(5) . ?
C14 H14A 0.9900 . ?
C14 H14B 0.9900 . ?
C14 C15 1.536(5) . ?
C15 C21 1.538(5) . ?
C15 C22 1.538(5) . ?
C19 H19A 0.9800 . ?
C19 H19B 0.9800 . ?
C19 H19C 0.9800 . ?
C20 H20A 0.9800 . ?
C20 H20B 0.9800 . ?
C20 H20C 0.9800 . ?
C21 H21A 0.9800 . ?
C21 H21B 0.9800 . ?
C21 H21C 0.9800 . ?
C22 H22A 0.9800 . ?
C22 H22B 0.9800 . ?
C22 H22C 0.9800 . ?
P1B P2B 1.79(2) . ?
P2B I1B 2.310(13) . ?
C8A H8AA 0.9800 . ?
C8A H8AB 0.9800 . ?
C8A H8AC 0.9800 . ?
C8B H8BA 0.9800 . ?
C8B H8BB 0.9800 . ?
C8B H8BC 0.9800 . ?
O1A C25A 1.415(16) . ?
O1A C24A 1.427(16) . ?
C26A H26A 0.9800 . ?
C26A H26B 0.9800 . ?
C26A H26C 0.9800 . ?
C26A C25A 1.438(17) . ?
C25A H25A 0.9900 . ?
C25A H25B 0.9900 . ?
C24A H24A 0.9900 . ?
C24A H24B 0.9900 . ?
C24A C23A 1.434(17) . ?
C23A H23A 0.9800 . ?
C23A H23B 0.9800 . ?
C23A H23C 0.9800 . ?
O1B C25B 1.420(18) . ?
O1B C24B 1.427(18) . ?
C26B H26D 0.9800 . ?
C26B H26E 0.9800 . ?
C26B H26F 0.9800 . ?
C26B C25B 1.50(2) . ?
C25B H25C 0.9900 . ?
C25B H25D 0.9900 . ?
C24B H24C 0.9900 . ?
C24B H24D 0.9900 . ?
C24B C23B 1.50(2) . ?
C23B H23D 0.9800 . ?
C23B H23E 0.9800 . ?
C23B H23F 0.9800 . ?

loop_
_geom_torsion_atom_site_label_1
_geom_torsion_atom_site_label_2
_geom_torsion_atom_site_label_3
_geom_torsion_atom_site_label_4
_geom_torsion
_geom_torsion_site_symmetry_1
_geom_torsion_site_symmetry_2
_geom_torsion_site_symmetry_3
_geom_torsion_site_symmetry_4
_geom_torsion_publ_flag
P1A C1 C2 C3 16.7(4) . . . . ?
P1A C1 C2 C6 -163.3(4) . . . . ?
P2A P1A C1 C2 100.0(17) . . . 2_565 ?
P2A P1A C1 C2 -96.3(17) . . . . ?
C1 P1A P2A I1A 174.2(19) . . . . ?
C1 C2 C3 C4 180.000(1) . . . . ?
C1 C2 C3 C9 -58.6(3) . . . . ?
C1 C2 C3 C9 58.6(3) . . . 7 ?
C1 C2 C6 C5 -169.2(3) . . . . ?
C1 C2 C6 C7 0.000(2) . . . . ?
C1 P1B P2B I1B 20(5) . . . . ?
C2 C1 C2 C3 180.000(2) 2_565 . . . ?
C2 C1 C2 C6 0.000(2) 2_565 . . . ?
C2 C1 P1B P2B -119(4) . . . . ?
C2 C1 P1B P2B 91(4) 2_565 . . . ?
C2 C3 C4 C5 -11.0(3) . . . . ?
C2 C3 C9 C10 -50.8(4) . . . . ?
C2 C3 C9 C18 130.0(3) . . . . ?
C2 C6 C7 C6 0.000(3) . . . 2_565 ?
C3 C2 C6 C5 10.8(3) . . . . ?
C3 C2 C6 C7 180.000(2) . . . . ?
C3 C4 C5 C6 16.3(4) . . . . ?
C3 C4 C5 C8A -109.3(5) . . . . ?
C3 C4 C5 C8B 129.6(6) . . . . ?
C3 C9 C10 C11 -179.1(3) . . . . ?
C3 C9 C18 C17 179.2(2) . . . . ?
C3 C9 C18 C18 -2.8(2) . . . 7 ?
C4 C3 C9 C10 65.3(4) . . . . ?
C4 C3 C9 C18 -113.8(3) . . . . ?
C4 C5 C6 C2 -16.7(5) . . . . ?
C4 C5 C6 C7 174.5(2) . . . . ?
C5 C6 C7 C6 167.8(3) . . . 2_565 ?
C6 C2 C3 C4 0.000(1) . . . . ?
C6 C2 C3 C9 121.4(3) . . . . ?
C6 C2 C3 C9 -121.4(3) . . . 7 ?
C9 C3 C4 C5 113.6(4) 7 . . . ?
C9 C3 C4 C5 -135.6(4) . . . . ?
C9 C3 C9 C10 -176.77(11) 7 . . . ?
C9 C3 C9 C18 4.1(3) 7 . . . ?
C9 C10 C11 C16 0.0 . . . . ?
C9 C10 C11 C12 179.8(2) . . . . ?
C10 C9 C18 C17 0.0 . . . . ?
C10 C9 C18 C18 178.0 . . . 7 ?
C10 C11 C16 C17 0.0 . . . . ?
C10 C11 C16 C15 -175.6(2) . . . . ?
C10 C11 C12 C13 -168.0(2) . . . . ?
C10 C11 C12 C19 -47.6(3) . . . . ?
C10 C11 C12 C20 71.3(3) . . . . ?
C11 C16 C17 C18 0.0 . . . . ?
C11 C16 C15 C14 11.8(4) . . . . ?
C11 C16 C15 C21 -109.4(3) . . . . ?
C11 C16 C15 C22 130.9(3) . . . . ?
C11 C12 C13 C14 -45.2(4) . . . . ?
C16 C11 C12 C13 11.7(3) . . . . ?
C16 C11 C12 C19 132.1(2) . . . . ?
C16 C11 C12 C20 -109.0(3) . . . . ?
C16 C17 C18 C9 0.0 . . . . ?
C16 C17 C18 C18 -177.5 . . . 7 ?
C17 C16 C15 C14 -163.9(2) . . . . ?
C17 C16 C15 C21 74.8(3) . . . . ?
C17 C16 C15 C22 -44.8(4) . . . . ?
C18 C9 C10 C11 0.0 . . . . ?
C12 C11 C16 C17 -179.8(2) . . . . ?
C12 C11 C16 C15 4.7(3) . . . . ?
C12 C13 C14 C15 64.4(4) . . . . ?
C13 C14 C15 C16 -44.7(4) . . . . ?
C13 C14 C15 C21 75.9(4) . . . . ?
C13 C14 C15 C22 -165.9(3) . . . . ?
C15 C16 C17 C18 175.9(2) . . . . ?
C19 C12 C13 C14 -168.3(3) . . . . ?
C20 C12 C13 C14 74.1(4) . . . . ?
P1B C1 C2 C3 29.1(7) . . . . ?
P1B C1 C2 C6 -150.9(7) . . . . ?
C8A C5 C6 C2 99.3(6) . . . . ?
C8A C5 C6 C7 -69.4(7) . . . . ?
C8B C5 C6 C2 -137.6(5) . . . . ?
C8B C5 C6 C7 53.7(7) . . . . ?
C25A O1A C24A C23A 142(3) . . . . ?
C24A O1A C25A C26A 150(4) . . . . ?
C25B O1B C24B C23B -26(12) . . . . ?
C24B O1B C25B C26B -179(10) . . . . ?
